data_9017149
loop_
_publ_author_name
'Ahmed, F. R.'
'Barnes, W. H.'

_publ_section_title
;
 The crystal structure of rossite
;
_journal_name_full 'The Canadian Mineralogist'
_journal_page_first 713
_journal_page_last 726
_journal_volume 7
_journal_year 1963
_chemical_compound_source 'Dolores River, Colorado, USA'
_chemical_formula_sum 'Ca H8 O10 V2'
_chemical_name_mineral Rossite
_space_group_IT_number 2
_space_group_name_Hall '-P 1'
_space_group_name_H-M_alt 'P -1'
_symmetry_space_group_name_H-M 'P -1'
_cell_angle_alpha 101.53
_cell_angle_beta 114.97
_cell_angle_gamma 103.38
_cell_formula_units_Z 2
_cell_length_a 8.534
_cell_length_b 8.556
_cell_length_c 7.015
_cell_volume 425.242
_database_code_amcsd 0005081
_exptl_crystal_density_diffrn 2.421
_cod_data_source_file inputs/fixed/downloads/05/05879.cif
_cod_data_source_block 05879
_cod_original_formula_sum 'Ca V2 O10 H8'
_cod_database_code 9017149

loop_
_space_group_symop_operation_xyz
x,y,z
-x,-y,-z

loop_
_atom_site_label
_atom_site_fract_x
_atom_site_fract_y
_atom_site_fract_z
_atom_site_U_iso_or_equiv
_atom_site_type_symbol
_atom_site_attached_hydrogens
Ca 0.83900 0.15030 0.99270 0.01013 Ca 0
V1 0.43580 0.33280 0.80020 0.00912 V 0
V2 0.37830 0.33660 0.27560 0.00912 V 0
O1 0.47200 0.41420 0.09920 0.00849 O 0
O2 0.49670 0.38350 0.58330 0.01229 O 0
Wat3 0.80420 0.27310 0.69760 0.02267 O 2
O4 0.16250 0.32070 0.17850 0.01811 O 0
O5 0.21190 0.23150 0.65760 0.02115 O 0
O6 0.53570 0.19030 0.84340 0.01811 O 0
O7 0.37410 0.13850 0.19840 0.01621 O 0
Wat8 0.98480 0.01080 0.77750 0.01621 O 2
Wat9 0.71950 0.11620 0.25330 0.02115 O 2
Wat10 0.89480 0.43980 0.20720 0.04154 O 2

loop_
_cod_changelog_entry_id
_cod_changelog_entry_author
_cod_changelog_entry_date
_cod_changelog_entry_text
1
;cod-tools version 3.8.0
Id: cif_guess_AMCSD_atom_types 9574 2023-05-10 09:00:05Z saulius
;
2023-05-10T18:57:49+03:00
;Derived atom types and hydrogen counts
from atom names that follow the AMCSD naming convention
(Wat == water, O-H == hydroxyl).
;

loop_
_cod_related_entry_id
_cod_related_entry_database
_cod_related_entry_code
1 AMCSD 0005081
